data_7241948
loop_
_publ_author_name
'Funnell, Nicholas P.'
'Allan, David R.'
'Maloney, Andrew G. P.'
'Smith, Ronald I.'
'Wilson, Cameron J. G.'
'Parsons, Simon'

_publ_section_title
;
 Suppression of isotopic polymorphism
;
_journal_issue 4
_journal_name_full CrystEngComm
_journal_page_first 769
_journal_page_last 776
_journal_paper_doi 10.1039/D0CE01636E
_journal_volume 23
_journal_year 2021
_chemical_absolute_configuration ad
_chemical_compound_source 'Sigma Aldrich'
_chemical_formula_moiety 'C12 H8.00 Cl5 N1 O1'
_chemical_formula_sum 'C12 H8 Cl5 N O'
_chemical_formula_weight 359.46
_chemical_name_systematic '4-methylpyridine pentachlorophenol'
_space_group_IT_number 9
_space_group_name_Hall 'C -2yc'
_space_group_name_H-M_alt 'C 1 c 1'
_symmetry_cell_setting monoclinic
_symmetry_space_group_name_Hall 'C -2yc'
_symmetry_space_group_name_H-M 'C 1 c 1'
_atom_sites_solution_hydrogens difmap
_atom_sites_solution_primary other
_audit_creation_date 2020-10-08
_audit_creation_method 'CRYSTALS_ver_14.61_build_7795 '
_audit_update_record
;
2020-11-10 deposited with the CCDC.	2020-12-21 downloaded from the CCDC.
;
_cell_angle_alpha 90
_cell_angle_beta 95.678(4)
_cell_angle_gamma 90
_cell_formula_units_Z 4
_cell_length_a 3.86184(17)
_cell_length_b 27.5870(14)
_cell_length_c 13.0065(5)
_cell_measurement_reflns_used 2621
_cell_measurement_temperature 150
_cell_measurement_theta_max 73.01
_cell_measurement_theta_min 3.20
_cell_volume 1378.87(11)
_computing_cell_refinement
; 
 CrysAlisPro (Rigaku Oxford Diffraction, 2017) 
;
_computing_data_collection 'SuperNova, (Oxford Diffraction, 2010)'
_computing_data_reduction
; 
 CrysAlisPro (Rigaku Oxford Diffraction, 2017) 
;
_computing_molecular_graphics 'CAMERON (Watkin et al., 1996)'
_computing_publication_material 'CRYSTALS (Betteridge et al., 2003)'
_computing_structure_refinement 'CRYSTALS (Betteridge et al., 2003)'
_computing_structure_solution 'Superflip (Palatinus & Chapuis, 2007)'
_diffrn_ambient_temperature 150
_diffrn_measured_fraction_theta_full 0.997
_diffrn_measured_fraction_theta_max 0.978
_diffrn_measurement_device Area
_diffrn_measurement_device_type 'Oxford Diffraction SuperNova'
_diffrn_measurement_method \w/2\q
_diffrn_radiation_monochromator 'focussing mirrors'
_diffrn_radiation_type 'Cu K\a'
_diffrn_radiation_wavelength 1.54184
_diffrn_reflns_av_R_equivalents 0.047
_diffrn_reflns_av_unetI/netI 0.088
_diffrn_reflns_limit_h_max 3
_diffrn_reflns_limit_h_min -4
_diffrn_reflns_limit_k_max 32
_diffrn_reflns_limit_k_min -33
_diffrn_reflns_limit_l_max 15
_diffrn_reflns_limit_l_min -16
_diffrn_reflns_number 4039
_diffrn_reflns_theta_full 66.556
_diffrn_reflns_theta_max 73.138
_diffrn_reflns_theta_min 3.204
_diffrn_standards_number 0
_exptl_absorpt_coefficient_mu 9.504
_exptl_absorpt_correction_T_max 0.65
_exptl_absorpt_correction_T_min 0.43
_exptl_absorpt_correction_type multi-scan
_exptl_absorpt_process_details
; 
 CrysAlisPro (Rigaku Oxford Diffraction, 2017) 
;
_exptl_crystal_colour colourless
_exptl_crystal_density_diffrn 1.731
_exptl_crystal_density_meas ?
_exptl_crystal_density_method 'not measured'
_exptl_crystal_description block
_exptl_crystal_F_000 719.999
_exptl_crystal_size_max 0.168
_exptl_crystal_size_mid 0.069
_exptl_crystal_size_min 0.045
_refine_diff_density_max 0.73
_refine_diff_density_min -0.39
_refine_ls_abs_structure_details
; 
 Parsons, Flack & Wagner (2013), 
 0 Friedel Pairs 
;
_refine_ls_abs_structure_Flack 0.
_refine_ls_extinction_method None
_refine_ls_goodness_of_fit_ref 0.9623
_refine_ls_hydrogen_treatment constr
_refine_ls_matrix_type full
_refine_ls_number_parameters 173
_refine_ls_number_reflns 2082
_refine_ls_number_restraints 2
_refine_ls_R_factor_all 0.0513
_refine_ls_R_factor_gt 0.0484
_refine_ls_shift/su_max 0.0004216
_refine_ls_shift/su_mean 0.0000264
_refine_ls_structure_factor_coef Fsqd
_refine_ls_weighting_details
;
 Method= Modified Sheldrick 
 w=1/[\s^2^(F^2^) + ( 0.07P)^2^ + 3.65P] 
 ,where P=(max(Fo^2^,0) + 2Fc^2^)/3 
;
_refine_ls_weighting_scheme calc
_refine_ls_wR_factor_all 0.1232
_refine_ls_wR_factor_gt 0.1210
_refine_ls_wR_factor_ref 0.1232
_reflns_limit_h_max 3
_reflns_limit_h_min -4
_reflns_limit_k_max 33
_reflns_limit_k_min 0
_reflns_limit_l_max 15
_reflns_limit_l_min -16
_reflns_number_gt 1929
_reflns_number_total 2082
_reflns_threshold_expression I>2.0\s(I)
_oxford_diffrn_Wilson_B_factor 2.27
_oxford_diffrn_Wilson_scale 8.43
_oxford_refine_ls_r_factor_ref 0.0513
_oxford_refine_ls_scale 0.3411(7)
_oxford_reflns_number_all 2082
_cod_data_source_file d0ce01636e4.cif
_cod_data_source_block MH_150K
_cod_depositor_comments
;
The following automatic conversions were performed:

data item '_exptl_crystal_density_meas' value 'not measured' was
changed to '?' -- the value is perceived as not measured.

Automatic conversion script
Id: cif_fix_values 7556 2019-12-06 15:28:31Z antanas 

 Adding full bibliography for 7241947--7241956.cif.
;
_cod_original_sg_symbol_H-M 'C 1 c 1 '
_cod_original_formula_sum 'C12 H8.00 Cl5 N1 O1'
_cod_database_code 7241948
_oxford_refine_reflns_threshold_expression I>-3.0\s(I)
_oxford_refine_ls_r_factor_all 0.0513
_oxford_refine_ls_wr_factor_all 0.1232
_oxford_hooft_y 0.
_oxford_bijvoet_difference 0.
_oxford_refined_flack_x 0.30(3)

loop_
_symmetry_equiv_pos_as_xyz
x,y,z
x+1/2,y+1/2,z
x,-y,z+1/2
x+1/2,-y+1/2,z+1/2

loop_
_atom_site_label
_atom_site_type_symbol
_atom_site_fract_x
_atom_site_fract_y
_atom_site_fract_z
_atom_site_U_iso_or_equiv
_atom_site_occupancy
_atom_site_adp_type
_atom_site_refinement_flags_posn
_atom_site_refinement_flags_adp
_atom_site_refinement_flags_occupancy
_atom_site_disorder_assembly
_atom_site_disorder_group
_atom_site_attached_hydrogens
Cl6 Cl 1.0777(5) 0.57772(5) 0.57797(13) 0.0335 1.0000 Uani . . . . . .
C6 C 0.9299(16) 0.6246(2) 0.4957(5) 0.0290 1.0000 Uani . . . . . .
C5 C 0.9610(15) 0.6212(2) 0.3920(5) 0.0255 1.0000 Uani . . . . . .
Cl5 Cl 1.1384(4) 0.56966(5) 0.34129(13) 0.0294 1.0000 Uani . . . . . .
C4 C 0.8506(16) 0.6586(2) 0.3263(4) 0.0240 1.0000 Uani . . . . . .
Cl4 Cl 0.8937(5) 0.65512(5) 0.19537(13) 0.0315 1.0000 Uani . . . . . .
C3 C 0.7106(15) 0.7009(2) 0.3670(5) 0.0265 1.0000 Uani . . . . . .
Cl3 Cl 0.5664(4) 0.74716(5) 0.28526(13) 0.0299 1.0000 Uani . . . . . .
C2 C 0.6780(14) 0.7032(2) 0.4715(4) 0.0240 1.0000 Uani . . . . . .
C1 C 0.7847(15) 0.6653(2) 0.5400(4) 0.0257 1.0000 Uani . . . . . .
O1 O 0.7524(13) 0.67062(15) 0.6392(3) 0.0339 1.0000 Uani . . . . . .
Cl2 Cl 0.5085(5) 0.75421(5) 0.52452(14) 0.0319 1.0000 Uani . . . . . .
N11 N 0.6869(14) 0.6091(2) 0.7898(4) 0.0308 1.0000 Uani . . . . . .
C11 C 0.5644(16) 0.6369(2) 0.8620(5) 0.0308 1.0000 Uani . . . . . .
C12 C 0.4784(16) 0.6201(2) 0.9552(5) 0.0303 1.0000 Uani . . . . . .
C15 C 0.7214(18) 0.5616(2) 0.8133(5) 0.0329 1.0000 Uani . . . . . .
C14 C 0.6441(15) 0.5420(2) 0.9040(4) 0.0291 1.0000 Uani . . . . . .
C16 C 0.4260(17) 0.5504(3) 1.0795(5) 0.0359 1.0000 Uani . . . . . .
C13 C 0.5178(15) 0.5711(2) 0.9772(5) 0.0273 1.0000 Uani . . . . . .
H111 H 0.5366 0.6698 0.8480 0.0628 1.0000 Uiso R . . . . .
H121 H 0.3919 0.6413 1.0019 0.0648 1.0000 Uiso R . . . . .
H151 H 0.8070 0.5407 0.7657 0.0700 1.0000 Uiso R . . . . .
H141 H 0.6733 0.5089 0.9162 0.0698 1.0000 Uiso R . . . . .
H162 H 0.3342 0.5182 1.0682 0.0929 1.0000 Uiso R . . . . .
H161 H 0.6334 0.5492 1.1269 0.0931 1.0000 Uiso R . . . . .
H163 H 0.2516 0.5702 1.1070 0.0929 1.0000 Uiso R . . . . .
H11 H 0.7312 0.6512 0.6860 0.0650 1.0000 Uiso R . . . . .

loop_
_atom_site_aniso_label
_atom_site_aniso_U_11
_atom_site_aniso_U_22
_atom_site_aniso_U_33
_atom_site_aniso_U_23
_atom_site_aniso_U_13
_atom_site_aniso_U_12
Cl6 0.0404(8) 0.0297(7) 0.0305(7) 0.0047(6) 0.0035(6) 0.0080(7)
C6 0.026(3) 0.024(3) 0.037(3) -0.002(2) -0.001(2) -0.001(2)
C5 0.017(3) 0.021(2) 0.039(3) -0.005(2) 0.004(2) -0.005(2)
Cl5 0.0313(7) 0.0230(6) 0.0349(7) -0.0008(5) 0.0093(6) 0.0027(6)
C4 0.029(3) 0.025(3) 0.018(2) -0.0013(19) 0.006(2) -0.006(2)
Cl4 0.0416(8) 0.0287(7) 0.0252(6) 0.0002(5) 0.0085(5) -0.0012(6)
C3 0.026(3) 0.024(3) 0.030(3) 0.000(2) 0.004(2) -0.008(2)
Cl3 0.0341(8) 0.0235(6) 0.0316(7) 0.0042(5) 0.0008(6) 0.0019(6)
C2 0.018(3) 0.023(3) 0.031(3) -0.003(2) 0.005(2) -0.002(2)
C1 0.025(3) 0.029(3) 0.023(3) -0.001(2) 0.003(2) -0.002(2)
O1 0.052(3) 0.027(2) 0.023(2) -0.0029(16) 0.0051(19) 0.000(2)
Cl2 0.0381(9) 0.0242(7) 0.0342(7) -0.0040(5) 0.0068(6) 0.0028(6)
N11 0.031(3) 0.033(3) 0.027(2) 0.001(2) -0.001(2) 0.000(2)
C11 0.033(3) 0.026(3) 0.034(3) 0.002(2) 0.003(3) 0.003(3)
C12 0.025(3) 0.028(3) 0.037(3) -0.004(2) 0.000(3) 0.002(2)
C15 0.035(4) 0.030(3) 0.032(3) -0.005(2) -0.002(3) 0.003(3)
C14 0.029(3) 0.022(3) 0.036(3) -0.001(2) 0.003(3) -0.002(2)
C16 0.033(3) 0.040(3) 0.036(3) 0.001(3) 0.006(3) -0.002(3)
C13 0.018(3) 0.030(3) 0.033(3) -0.001(2) 0.000(2) -0.002(2)

loop_
_atom_type_symbol
_atom_type_scat_dispersion_real
_atom_type_scat_dispersion_imag
_atom_type_scat_Cromer_Mann_a1
_atom_type_scat_Cromer_Mann_b1
_atom_type_scat_Cromer_Mann_a2
_atom_type_scat_Cromer_Mann_b2
_atom_type_scat_Cromer_Mann_a3
_atom_type_scat_Cromer_Mann_b3
_atom_type_scat_Cromer_Mann_a4
_atom_type_scat_Cromer_Mann_b4
_atom_type_scat_Cromer_Mann_c
_atom_type_scat_source
C 0.0181 0.0091 2.3100 20.8439 1.0200 10.2075 1.5886 0.5687 0.8650 51.6512 0.2156 'International Tables Vol C 4.2.6.8 and 6.1.1.4'
H 0.0000 0.0000 0.4930 10.5109 0.3229 26.1257 0.1402 3.1424 0.0408 57.7998 0.0030 'International Tables Vol C 4.2.6.8 and 6.1.1.4'
N 0.0311 0.0180 12.2126 0.0057 3.1322 9.8933 2.0125 28.9975 1.1663 0.5826 -11.5290 'International Tables Vol C 4.2.6.8 and 6.1.1.4'
O 0.0492 0.0322 3.0485 13.2771 2.2868 5.7011 1.5463 0.3239 0.8670 32.9089 0.2508 'International Tables Vol C 4.2.6.8 and 6.1.1.4'
Cl 0.3639 0.7018 11.4604 0.0104 7.1964 1.1662 6.2556 18.5194 1.6455 47.7784 -9.5574 'International Tables Vol C 4.2.6.8 and 6.1.1.4'

loop_
_geom_angle_atom_site_label_1
_geom_angle_site_symmetry_1
_geom_angle_atom_site_label_2
_geom_angle_site_symmetry_2
_geom_angle_atom_site_label_3
_geom_angle_site_symmetry_3
_geom_angle
_geom_angle_publ_flag
Cl6 . C6 . C5 . 119.9(5) yes
Cl6 . C6 . C1 . 117.6(5) yes
C5 . C6 . C1 . 122.5(6) yes
C6 . C5 . Cl5 . 120.5(5) yes
C6 . C5 . C4 . 120.4(5) yes
Cl5 . C5 . C4 . 119.1(5) yes
C5 . C4 . Cl4 . 120.9(5) yes
C5 . C4 . C3 . 119.5(5) yes
Cl4 . C4 . C3 . 119.5(4) yes
C4 . C3 . Cl3 . 119.7(4) yes
C4 . C3 . C2 . 118.9(5) yes
Cl3 . C3 . C2 . 121.3(5) yes
C3 . C2 . C1 . 122.7(5) yes
C3 . C2 . Cl2 . 120.5(4) yes
C1 . C2 . Cl2 . 116.8(4) yes
C2 . C1 . C6 . 115.9(5) yes
C2 . C1 . O1 . 119.2(5) yes
C6 . C1 . O1 . 124.9(6) yes
C1 . O1 . H11 . 132.9 no
C11 . N11 . C15 . 115.6(6) yes
N11 . C11 . C12 . 124.2(6) yes
N11 . C11 . H111 . 117.7 no
C12 . C11 . H111 . 118.1 no
C11 . C12 . C13 . 118.9(6) yes
C11 . C12 . H121 . 120.0 no
C13 . C12 . H121 . 121.2 no
N11 . C15 . C14 . 123.9(6) yes
N11 . C15 . H151 . 119.1 no
C14 . C15 . H151 . 117.0 no
C15 . C14 . C13 . 119.6(5) yes
C15 . C14 . H141 . 120.3 no
C13 . C14 . H141 . 120.1 no
C13 . C16 . H162 . 109.1 no
C13 . C16 . H161 . 108.8 no
H162 . C16 . H161 . 109.7 no
C13 . C16 . H163 . 110.1 no
H162 . C16 . H163 . 108.6 no
H161 . C16 . H163 . 110.5 no
C16 . C13 . C12 . 121.1(6) yes
C16 . C13 . C14 . 121.1(6) yes
C12 . C13 . C14 . 117.8(6) yes

loop_
_geom_bond_atom_site_label_1
_geom_bond_site_symmetry_1
_geom_bond_atom_site_label_2
_geom_bond_site_symmetry_2
_geom_bond_distance
_geom_bond_publ_flag
Cl6 . C6 . 1.739(6) yes
C6 . C5 . 1.369(9) yes
C6 . C1 . 1.404(9) yes
C5 . Cl5 . 1.736(6) yes
C5 . C4 . 1.381(8) yes
C4 . Cl4 . 1.730(6) yes
C4 . C3 . 1.410(9) yes
C3 . Cl3 . 1.719(6) yes
C3 . C2 . 1.379(8) yes
C2 . C1 . 1.408(8) yes
C2 . Cl2 . 1.725(6) yes
C1 . O1 . 1.316(7) yes
O1 . H11 . 0.821 no
N11 . C11 . 1.334(8) yes
N11 . C15 . 1.351(9) yes
C11 . C12 . 1.369(9) yes
C11 . H111 . 0.930 no
C12 . C13 . 1.386(9) yes
C12 . H121 . 0.930 no
C15 . C14 . 1.359(9) yes
C15 . H151 . 0.931 no
C14 . C13 . 1.372(9) yes
C14 . H141 . 0.931 no
C16 . C13 . 1.522(9) yes
C16 . H162 . 0.961 no
C16 . H161 . 0.962 no
C16 . H163 . 0.963 no

loop_
_geom_hbond_atom_site_label_D
_geom_hbond_site_symmetry_D
_geom_hbond_atom_site_label_H
_geom_hbond_site_symmetry_H
_geom_hbond_atom_site_label_A
_geom_hbond_site_symmetry_A
_geom_hbond_angle_DHA
_geom_hbond_distance_DH
_geom_hbond_distance_HA
_geom_hbond_distance_DA
_geom_hbond_publ_flag
O1 . H11 . N11 . 179 0.82 1.80 2.622(8) yes
O1 . H11 . C11 . 148 0.82 2.47 3.195(8) yes
